data_4132938
loop_
_publ_author_name
'Hayama, Noboru'
'Kuramoto, Ryuta'
'F\"oldes, Tam\'as'
'Nishibayashi, Kazuya'
'Kobayashi, Yusuke'
'P\'apai, Imre'
'Takemoto, Yoshiji'

_publ_section_title
;
 Mechanistic Insight into Asymmetric Hetero-Michael Addition of
 \a,\b-Unsaturated Carboxylic Acids Catalyzed by Multifunctional
 Thioureas.
;
_journal_issue 38
_journal_name_full 'Journal of the American Chemical Society'
_journal_page_first 12216
_journal_page_last 12225
_journal_paper_doi 10.1021/jacs.8b07511
_journal_volume 140
_journal_year 2018
_chemical_absolute_configuration 'CHOOSE rm ad rmad syn or unk'
_chemical_formula_moiety 'C24 H34 B N3 O3 S'
_chemical_formula_sum 'C24 H34 B N3 O3 S'
_chemical_formula_weight 455.42
_space_group_crystal_system orthorhombic
_space_group_IT_number 19
_space_group_name_Hall 'P 2ac 2ab'
_space_group_name_H-M_alt 'P 21 21 21'
_atom_sites_solution_hydrogens geom
_atom_sites_solution_primary direct
_atom_sites_solution_secondary difmap
_cell_angle_alpha 90.0000
_cell_angle_beta 90.0000
_cell_angle_gamma 90.0000
_cell_formula_units_Z 4
_cell_length_a 8.2945(17)
_cell_length_b 16.449(4)
_cell_length_c 18.288(4)
_cell_measurement_reflns_used 1559
_cell_measurement_temperature 293
_cell_measurement_theta_max 68.10
_cell_measurement_theta_min 25.10
_cell_volume 2495.1(10)
_computing_cell_refinement 'CrystalClear-SM Expert 2.1 b42'
_computing_data_collection 'CrystalClear-SM Expert 2.1 b42 (Rigaku, 2015)'
_computing_data_reduction 'CrystalClear-SM Expert 2.1 b42'
_computing_molecular_graphics 'CrystalStructure 4.1'
_computing_publication_material 'CrystalStructure 4.1 (Rigaku, 2014)'
_computing_structure_refinement 'CRYSTALS (Carruthers, et al., 1999)'
_computing_structure_solution 'SIR2011 (Burla, et al., 2012)'
_diffrn_ambient_temperature 293
_diffrn_detector_area_resol_mean 5.814
_diffrn_measured_fraction_theta_full 0.973
_diffrn_measured_fraction_theta_max 0.973
_diffrn_measurement_device_type 'Rigaku XtaLAB P200'
_diffrn_measurement_method \w
_diffrn_radiation_type 'Cu K\a'
_diffrn_radiation_wavelength 1.54187
_diffrn_reflns_av_R_equivalents 0.0350
_diffrn_reflns_limit_h_max 6
_diffrn_reflns_limit_h_min -9
_diffrn_reflns_limit_k_max 15
_diffrn_reflns_limit_k_min -19
_diffrn_reflns_limit_l_max 21
_diffrn_reflns_limit_l_min -21
_diffrn_reflns_number 9985
_diffrn_reflns_theta_full 68.11
_diffrn_reflns_theta_max 68.11
_diffrn_reflns_theta_min 7.585
_diffrn_standards_number 0
_exptl_absorpt_coefficient_mu 1.383
_exptl_absorpt_correction_T_max 0.758
_exptl_absorpt_correction_T_min 0.532
_exptl_absorpt_correction_type multi-scan
_exptl_absorpt_process_details 'REQAB (Rigaku, 1998)'
_exptl_crystal_colour colorless
_exptl_crystal_density_diffrn 1.212
_exptl_crystal_density_method 'not measured'
_exptl_crystal_description prism
_exptl_crystal_F_000 976.00
_exptl_crystal_size_max 0.200
_exptl_crystal_size_mid 0.200
_exptl_crystal_size_min 0.200
_refine_diff_density_max 0.828
_refine_diff_density_min -0.773
_refine_ls_extinction_method none
_refine_ls_goodness_of_fit_ref 2.021
_refine_ls_hydrogen_treatment constr
_refine_ls_number_parameters 323
_refine_ls_number_reflns 4131
_refine_ls_R_factor_gt 0.0431
_refine_ls_shift/su_max 0.000
_refine_ls_structure_factor_coef F
_refine_ls_weighting_details 'w = 1/[0.0010Fo^2^ + 1.0000\s(Fo^2^)]'
_refine_ls_weighting_scheme calc
_refine_ls_wR_factor_ref 0.1051
_reflns_number_gt 3657
_reflns_number_total 4131
_reflns_threshold_expression F>2.0\s(F)
_cod_data_source_file ja8b07511_si_001.cif
_cod_data_source_block 150608_NK22_2
_cod_database_code 4132938

loop_
_symmetry_equiv_pos_site_id
_space_group_symop_operation_xyz
1 +X,+Y,+Z
2 1/2+X,1/2-Y,-Z
3 -X,1/2+Y,1/2-Z
4 1/2-X,-Y,1/2+Z

loop_
_atom_site_label
_atom_site_type_symbol
_atom_site_fract_x
_atom_site_fract_y
_atom_site_fract_z
_atom_site_U_iso_or_equiv
_atom_site_adp_type
_atom_site_occupancy
_atom_site_site_symmetry_multiplicity
_atom_site_calc_flag
_atom_site_refinement_flags
S1 S 0.52777(14) 0.28108(7) 0.66221(6) 0.0229(3) Uani 1 4 d .
O1 O 0.9159(4) 0.39536(19) 0.47427(18) 0.0242(8) Uani 1 4 d .
O2 O 0.3606(6) 0.7228(2) 0.3579(2) 0.0432(11) Uani 1 4 d .
O3 O 0.9593(4) 0.4122(2) 0.34794(17) 0.0277(9) Uani 1 4 d .
N1 N 0.5064(5) 0.2717(2) 0.51757(19) 0.0209(10) Uani 1 4 d .
N2 N 0.8470(4) 0.4942(2) 0.5847(2) 0.0180(9) Uani 1 4 d .
N3 N 0.5664(5) 0.3975(2) 0.5629(2) 0.0192(9) Uani 1 4 d .
C2 C 0.6786(6) 0.5942(3) 0.6597(3) 0.0208(11) Uani 1 4 d .
C3 C 0.9542(6) 0.5562(3) 0.5496(3) 0.0222(11) Uani 1 4 d .
C4 C 0.9252(6) 0.4575(3) 0.6484(3) 0.0230(11) Uani 1 4 d .
C5 C 0.6846(5) 0.5286(3) 0.6001(2) 0.0157(10) Uani 1 4 d .
C6 C 0.8724(5) 0.5381(3) 0.4161(3) 0.0210(11) Uani 1 4 d .
C7 C 0.5131(6) 0.6320(3) 0.6630(3) 0.0279(12) Uani 1 4 d .
C8 C 0.4977(5) 0.2980(3) 0.4430(2) 0.0199(11) Uani 1 4 d .
C9 C 0.3710(6) 0.3484(3) 0.4208(3) 0.0250(12) Uani 1 4 d .
C10 C 0.5640(5) 0.4627(3) 0.6180(2) 0.0175(10) Uani 1 4 d .
C11 C 0.8869(6) 0.5878(3) 0.4789(3) 0.0214(11) Uani 1 4 d .
C12 C 0.3623(6) 0.3720(3) 0.3477(3) 0.0284(13) Uani 1 4 d .
C13 C 0.6114(6) 0.2716(3) 0.3937(3) 0.0248(12) Uani 1 4 d .
C14 C 0.5340(5) 0.3202(3) 0.5765(2) 0.0176(10) Uani 1 4 d .
C15 C 0.8106(6) 0.5727(3) 0.3526(3) 0.0271(13) Uani 1 4 d .
C16 C 0.3948(5) 0.4995(3) 0.6234(3) 0.0229(12) Uani 1 4 d .
C17 C 0.4777(6) 0.3452(3) 0.2978(3) 0.0267(12) Uani 1 4 d .
C18 C 0.3855(6) 0.5676(3) 0.6780(3) 0.0263(12) Uani 1 4 d .
C19 C 0.6016(7) 0.2952(3) 0.3213(3) 0.0308(13) Uani 1 4 d .
C20 C 0.7607(7) 0.6539(3) 0.3491(3) 0.0310(14) Uani 1 4 d .
C21 C 0.3342(7) 0.6516(3) 0.3629(3) 0.0290(13) Uani 1 4 d .
C22 C 0.7761(7) 0.7017(3) 0.4122(3) 0.0304(13) Uani 1 4 d .
C23 C 0.3616(8) 0.6062(4) 0.4313(3) 0.0416(16) Uani 1 4 d .
C24 C 0.8385(6) 0.6695(3) 0.4752(3) 0.0277(13) Uani 1 4 d .
C26 C 0.2681(9) 0.6036(4) 0.2991(3) 0.0486(18) Uani 1 4 d .
B4 B 0.9171(7) 0.4440(3) 0.4140(3) 0.0232(13) Uani 1 4 d .
H1 H 0.88939 0.42256 0.50987 0.0290 Uiso 1 4 calc R
H2 H 0.94738 0.36274 0.3489 0.0331 Uiso 1 4 calc R
H3 H 0.49262 0.2206 0.52534 0.0251 Uiso 1 4 calc R
H4 H 0.59074 0.41057 0.51879 0.0231 Uiso 1 4 calc R
H5 H 0.70263 0.57001 0.7075 0.0251 Uiso 1 4 calc R
H6 H 0.75745 0.63688 0.64899 0.0250 Uiso 1 4 calc R
H7 H 0.96756 0.60168 0.58368 0.0266 Uiso 1 4 calc R
H8 H 1.05943 0.53129 0.53991 0.0267 Uiso 1 4 calc R
H9 H 0.8476 0.42113 0.67213 0.0275 Uiso 1 4 calc R
H10 H 1.01984 0.42627 0.633 0.0275 Uiso 1 4 calc R
H11 H 0.95849 0.49979 0.68308 0.0276 Uiso 1 4 calc R
H12 H 0.64724 0.55447 0.55495 0.0188 Uiso 1 4 calc R
H13 H 0.5069 0.6734 0.70145 0.0337 Uiso 1 4 calc R
H14 H 0.48756 0.65671 0.61568 0.0337 Uiso 1 4 calc R
H15 H 0.2952 0.36671 0.45443 0.0300 Uiso 1 4 calc R
H16 H 0.59274 0.43878 0.66531 0.0211 Uiso 1 4 calc R
H17 H 0.2775 0.40488 0.33234 0.0340 Uiso 1 4 calc R
H18 H 0.69398 0.23749 0.40919 0.0297 Uiso 1 4 calc R
H19 H 0.80158 0.53993 0.31133 0.0326 Uiso 1 4 calc R
H20 H 0.36383 0.52014 0.57517 0.0274 Uiso 1 4 calc R
H21 H 0.32002 0.45643 0.63827 0.0275 Uiso 1 4 calc R
H22 H 0.47013 0.36107 0.24911 0.0319 Uiso 1 4 calc R
H23 H 0.40558 0.54625 0.72721 0.0315 Uiso 1 4 calc R
H24 H 0.27807 0.5923 0.67624 0.0317 Uiso 1 4 calc R
H25 H 0.6802 0.27827 0.28832 0.0370 Uiso 1 4 calc R
H26 H 0.72058 0.67565 0.30582 0.0371 Uiso 1 4 calc R
H27 H 0.7422 0.75556 0.41207 0.0364 Uiso 1 4 calc R
H28 H 0.44536 0.56548 0.42188 0.0501 Uiso 1 4 calc R
H29 H 0.39758 0.64291 0.47019 0.0500 Uiso 1 4 calc R
H30 H 0.26218 0.57881 0.44655 0.0500 Uiso 1 4 calc R
H31 H 0.84964 0.70228 0.51629 0.0332 Uiso 1 4 calc R
H32 H 0.34525 0.60628 0.25863 0.0586 Uiso 1 4 calc R
H33 H 0.25267 0.54679 0.31366 0.0586 Uiso 1 4 calc R
H34 H 0.16472 0.62659 0.28346 0.0586 Uiso 1 4 calc R

loop_
_atom_site_aniso_label
_atom_site_aniso_U_11
_atom_site_aniso_U_22
_atom_site_aniso_U_33
_atom_site_aniso_U_12
_atom_site_aniso_U_13
_atom_site_aniso_U_23
S1 0.0337(6) 0.0219(5) 0.0130(5) -0.0058(5) -0.0024(4) 0.0013(4)
O1 0.0361(19) 0.0210(16) 0.0155(16) 0.0079(14) 0.0072(14) -0.0007(13)
O2 0.066(3) 0.031(2) 0.032(2) 0.012(2) -0.0056(19) -0.0032(17)
O3 0.0420(19) 0.0225(16) 0.0185(17) 0.0074(15) 0.0096(15) 0.0008(13)
N1 0.034(2) 0.0185(18) 0.0106(17) -0.0046(16) -0.0012(15) 0.0008(14)
N2 0.0180(18) 0.0184(17) 0.0177(18) -0.0030(15) 0.0013(16) -0.0001(15)
N3 0.026(2) 0.0208(19) 0.0103(17) -0.0054(16) 0.0034(14) -0.0020(14)
C2 0.029(2) 0.018(2) 0.015(2) -0.0023(18) 0.0001(19) -0.0009(19)
C3 0.018(2) 0.028(2) 0.020(2) -0.006(2) 0.0022(18) 0.0000(19)
C4 0.022(2) 0.027(2) 0.020(2) 0.0036(19) -0.0019(18) 0.0016(19)
C5 0.016(2) 0.019(2) 0.013(2) 0.0007(17) 0.0002(16) -0.0006(17)
C6 0.022(2) 0.022(2) 0.019(2) 0.0020(19) 0.0072(18) 0.0008(19)
C7 0.040(3) 0.026(2) 0.018(2) 0.012(2) 0.005(2) -0.0032(19)
C8 0.025(3) 0.018(2) 0.016(2) -0.0057(18) -0.0040(18) 0.0015(16)
C9 0.022(2) 0.031(2) 0.021(2) 0.003(2) 0.0026(19) -0.002(2)
C10 0.021(2) 0.021(2) 0.0100(19) 0.0008(18) 0.0003(16) -0.0037(17)
C11 0.023(2) 0.021(2) 0.021(2) -0.0039(19) 0.0061(18) 0.0017(19)
C12 0.030(3) 0.033(3) 0.022(3) 0.004(2) -0.007(2) 0.005(2)
C13 0.029(2) 0.027(2) 0.019(2) 0.010(2) -0.0022(19) 0.0009(19)
C14 0.016(2) 0.021(2) 0.016(2) -0.0040(18) 0.0002(17) -0.0018(17)
C15 0.035(3) 0.025(2) 0.022(3) 0.006(2) 0.006(2) 0.001(2)
C16 0.015(2) 0.035(3) 0.019(2) -0.001(2) -0.0000(18) -0.001(2)
C17 0.028(2) 0.035(3) 0.017(2) -0.003(2) -0.004(2) 0.0066(19)
C18 0.023(2) 0.038(3) 0.017(2) 0.007(2) 0.0027(18) -0.003(2)
C19 0.033(3) 0.039(3) 0.020(3) 0.004(2) 0.003(2) -0.000(2)
C20 0.038(3) 0.030(3) 0.025(3) 0.007(2) 0.007(2) 0.010(2)
C21 0.034(3) 0.026(3) 0.027(3) 0.010(2) 0.001(2) -0.003(2)
C22 0.039(3) 0.018(2) 0.033(3) 0.002(2) 0.011(2) 0.007(2)
C23 0.056(4) 0.041(3) 0.028(3) -0.002(3) -0.002(3) 0.005(3)
C24 0.034(3) 0.020(2) 0.030(3) -0.004(2) 0.009(2) -0.002(2)
C26 0.071(4) 0.047(4) 0.028(3) 0.011(3) -0.011(3) -0.001(3)
B4 0.024(3) 0.027(3) 0.018(2) 0.004(2) 0.002(2) 0.000(2)

loop_
_atom_type_symbol
_atom_type_description
_atom_type_scat_dispersion_real
_atom_type_scat_dispersion_imag
_atom_type_scat_source
C C 0.0181 0.0091
;
International Tables for Crystallography
(Vol. C, Tables 4.2.6.8 and 6.1.1.4)
;
H H 0.0000 0.0000
;
International Tables for Crystallography
(Vol. C, Table 6.1.1.4)
;
B B 0.0090 0.0039
;
International Tables for Crystallography
(Vol. C, Tables 4.2.6.8 and 6.1.1.4)
;
N N 0.0311 0.0180
;
International Tables for Crystallography
(Vol. C, Tables 4.2.6.8 and 6.1.1.4)
;
O O 0.0492 0.0322
;
International Tables for Crystallography
(Vol. C, Tables 4.2.6.8 and 6.1.1.4)
;
S S 0.3331 0.5567
;
International Tables for Crystallography
(Vol. C, Tables 4.2.6.8 and 6.1.1.4)
;

loop_
_geom_angle_atom_site_label_1
_geom_angle_atom_site_label_2
_geom_angle_atom_site_label_3
_geom_angle
_geom_angle_publ_flag
C8 N1 C14 125.9(4) yes
C3 N2 C4 111.0(3) yes
C3 N2 C5 111.1(3) yes
C4 N2 C5 113.9(3) yes
C10 N3 C14 124.7(4) yes
C5 C2 C7 110.4(4) yes
N2 C3 C11 112.6(4) yes
N2 C5 C2 115.6(3) yes
N2 C5 C10 111.6(3) yes
C2 C5 C10 109.3(3) yes
C11 C6 C15 118.2(4) yes
C11 C6 B4 124.2(4) yes
C15 C6 B4 117.6(4) yes
C2 C7 C18 110.7(4) yes
N1 C8 C9 119.6(4) yes
N1 C8 C13 119.7(4) yes
C9 C8 C13 120.7(4) yes
C8 C9 C12 118.9(4) yes
N3 C10 C5 111.5(3) yes
N3 C10 C16 110.2(4) yes
C5 C10 C16 109.7(4) yes
C3 C11 C6 122.0(4) yes
C3 C11 C24 118.6(4) yes
C6 C11 C24 119.3(4) yes
C9 C12 C17 120.2(5) yes
C8 C13 C19 120.0(5) yes
S1 C14 N1 120.3(3) yes
S1 C14 N3 123.0(3) yes
N1 C14 N3 116.7(4) yes
C6 C15 C20 122.5(5) yes
C10 C16 C18 112.7(4) yes
C12 C17 C19 119.7(5) yes
C7 C18 C16 111.3(4) yes
C13 C19 C17 120.5(5) yes
C15 C20 C22 118.1(5) yes
O2 C21 C23 122.2(5) yes
O2 C21 C26 121.3(5) yes
C23 C21 C26 116.4(5) yes
C20 C22 C24 120.7(5) yes
C11 C24 C22 121.2(5) yes
O1 B4 O3 119.7(4) yes
O1 B4 C6 123.3(4) yes
O3 B4 C6 117.0(4) yes
B4 O1 H1 108.939 no
B4 O3 H2 109.305 no
C8 N1 H3 116.475 no
C14 N1 H3 117.659 no
C10 N3 H4 117.562 no
C14 N3 H4 117.724 no
C5 C2 H5 109.967 no
C5 C2 H6 109.878 no
C7 C2 H5 108.465 no
C7 C2 H6 108.659 no
H5 C2 H6 109.485 no
N2 C3 H7 108.360 no
N2 C3 H8 108.748 no
C11 C3 H7 108.991 no
C11 C3 H8 108.637 no
H7 C3 H8 109.501 no
N2 C4 H9 108.218 no
N2 C4 H10 109.931 no
N2 C4 H11 110.339 no
H9 C4 H10 109.448 no
H9 C4 H11 109.439 no
H10 C4 H11 109.444 no
N2 C5 H12 106.926 no
C2 C5 H12 106.433 no
C10 C5 H12 106.559 no
C2 C7 H13 111.280 no
C2 C7 H14 109.411 no
C18 C7 H13 108.587 no
C18 C7 H14 107.327 no
H13 C7 H14 109.476 no
C8 C9 H15 120.449 no
C12 C9 H15 120.653 no
N3 C10 H16 107.994 no
C5 C10 H16 108.503 no
C16 C10 H16 108.890 no
C9 C12 H17 119.325 no
C17 C12 H17 120.425 no
C8 C13 H18 119.677 no
C19 C13 H18 120.326 no
C6 C15 H19 118.024 no
C20 C15 H19 119.495 no
C10 C16 H20 108.609 no
C10 C16 H21 108.206 no
C18 C16 H20 109.045 no
C18 C16 H21 108.766 no
H20 C16 H21 109.501 no
C12 C17 H22 119.422 no
C19 C17 H22 120.883 no
C7 C18 H23 107.206 no
C7 C18 H24 109.697 no
C16 C18 H23 109.557 no
C16 C18 H24 109.550 no
H23 C18 H24 109.484 no
C13 C19 H25 119.712 no
C17 C19 H25 119.816 no
C15 C20 H26 120.736 no
C22 C20 H26 121.198 no
C20 C22 H27 120.275 no
C24 C22 H27 119.020 no
C21 C23 H28 107.854 no
C21 C23 H29 110.488 no
C21 C23 H30 110.155 no
H28 C23 H29 109.438 no
H28 C23 H30 109.446 no
H29 C23 H30 109.434 no
C11 C24 H31 119.172 no
C22 C24 H31 119.597 no
C21 C26 H32 108.840 no
C21 C26 H33 109.687 no
C21 C26 H34 109.968 no
H32 C26 H33 109.443 no
H32 C26 H34 109.444 no
H33 C26 H34 109.443 no

loop_
_geom_bond_atom_site_label_1
_geom_bond_atom_site_label_2
_geom_bond_distance
_geom_bond_publ_flag
S1 C14 1.695(4) yes
O1 B4 1.362(6) yes
O2 C21 1.195(6) yes
O3 B4 1.361(6) yes
N1 C8 1.432(6) yes
N1 C14 1.361(6) yes
N2 C3 1.497(6) yes
N2 C4 1.464(6) yes
N2 C5 1.489(6) yes
N3 C10 1.471(6) yes
N3 C14 1.323(6) yes
C2 C5 1.535(6) yes
C2 C7 1.508(7) yes
C3 C11 1.502(7) yes
C5 C10 1.511(6) yes
C6 C11 1.414(7) yes
C6 C15 1.392(7) yes
C6 B4 1.593(7) yes
C7 C18 1.522(7) yes
C8 C9 1.399(7) yes
C8 C13 1.376(7) yes
C9 C12 1.394(7) yes
C10 C16 1.532(6) yes
C11 C24 1.405(7) yes
C12 C17 1.394(7) yes
C13 C19 1.382(7) yes
C15 C20 1.400(7) yes
C16 C18 1.502(7) yes
C17 C19 1.385(7) yes
C20 C22 1.402(8) yes
C21 C23 1.475(8) yes
C21 C26 1.511(8) yes
C22 C24 1.369(8) yes
O1 H1 0.820 no
O3 H2 0.820 no
N1 H3 0.860 no
N3 H4 0.860 no
C2 H5 0.980 no
C2 H6 0.980 no
C3 H7 0.980 no
C3 H8 0.980 no
C4 H9 0.980 no
C4 H10 0.980 no
C4 H11 0.980 no
C5 H12 0.980 no
C7 H13 0.980 no
C7 H14 0.980 no
C9 H15 0.930 no
C10 H16 0.980 no
C12 H17 0.930 no
C13 H18 0.930 no
C15 H19 0.930 no
C16 H20 0.980 no
C16 H21 0.980 no
C17 H22 0.930 no
C18 H23 0.980 no
C18 H24 0.980 no
C19 H25 0.930 no
C20 H26 0.930 no
C22 H27 0.930 no
C23 H28 0.980 no
C23 H29 0.980 no
C23 H30 0.980 no
C24 H31 0.930 no
C26 H32 0.980 no
C26 H33 0.980 no
C26 H34 0.980 no

loop_
_geom_contact_atom_site_label_1
_geom_contact_atom_site_label_2
_geom_contact_distance
_geom_contact_publ_flag
_geom_contact_site_symmetry_2
S1 C10 3.109(5) no .
O1 N2 2.654(5) no .
O1 N3 3.322(5) no .
O1 C3 3.000(6) no .
O1 C4 3.346(6) no .
O1 C11 3.176(6) no .
O1 C13 3.564(6) no .
O3 C15 2.915(6) no .
O3 C19 3.570(7) no .
N2 N3 2.847(5) no .
N2 C6 3.173(6) no .
N2 C24 3.512(6) no .
N2 B4 3.281(7) no .
N3 C4 3.504(6) no .
N3 C8 2.795(6) no .
N3 C9 3.169(6) no .
C2 C3 3.110(7) no .
C2 C4 3.046(7) no .
C2 C16 2.899(7) no .
C3 B4 3.108(7) no .
C4 C10 3.049(6) no .
C5 C11 2.947(6) no .
C5 C18 2.932(6) no .
C5 C24 3.497(7) no .
C6 C22 2.808(7) no .
C7 C10 2.935(6) no .
C8 C17 2.772(7) no .
C9 C14 3.187(7) no .
C9 C19 2.782(7) no .
C11 C20 2.813(7) no .
C12 C13 2.776(7) no .
C13 C14 3.498(6) no .
C14 C16 3.281(7) no .
C15 C24 2.760(7) no .
S1 O3 3.235(4) no 2_456
O1 N1 2.852(5) no 2_556
O1 C8 3.587(5) no 2_556
O2 C2 3.384(6) no 2_466
O2 C19 3.500(6) no 3_655
O2 C20 3.510(7) no .
O2 C24 3.535(7) no 2_466
O3 S1 3.235(4) no 2_556
O3 C7 3.466(6) no 4_664
O3 C12 3.407(6) no 1_655
O3 C18 3.380(6) no 4_664
N1 O1 2.852(5) no 2_456
C2 O2 3.384(6) no 2_566
C7 O3 3.466(6) no 4_665
C8 O1 3.587(5) no 2_456
C12 O3 3.407(6) no 1_455
C18 O3 3.380(6) no 4_665
C19 O2 3.500(6) no 3_645
C20 O2 3.510(7) no .
C20 C21 3.547(8) no .
C21 C20 3.547(8) no .
C24 O2 3.535(7) no 2_566
S1 H3 2.7093 no .
S1 H4 3.4189 no .
S1 H9 3.5181 no .
S1 H16 2.6500 no .
S1 H21 3.3883 no .
O1 H2 2.3691 no .
O1 H4 2.8287 no .
O1 H8 2.8030 no .
O1 H10 3.0705 no .
O1 H18 3.3984 no .
O2 H28 2.9258 no .
O2 H29 2.4575 no .
O2 H30 2.9843 no .
O2 H32 2.6428 no .
O2 H33 3.1366 no .
O2 H34 2.6452 no .
O3 H1 3.0224 no .
O3 H19 2.5637 no .
O3 H25 3.3767 no .
N1 H4 2.3892 no .
N1 H15 2.6160 no .
N1 H18 2.5820 no .
N2 H1 1.8389 no .
N2 H4 2.8038 no .
N2 H5 2.8351 no .
N2 H6 2.7289 no .
N2 H16 2.7303 no .
N3 H1 2.8791 no .
N3 H3 3.0512 no .
N3 H9 3.0948 no .
N3 H12 2.6724 no .
N3 H15 3.0422 no .
N3 H20 2.6356 no .
N3 H21 2.6487 no .
C2 H7 2.7741 no .
C2 H9 3.1808 no .
C2 H11 2.8253 no .
C2 H16 2.6551 no .
C2 H20 3.2696 no .
C2 H23 2.6965 no .
C2 H24 3.3358 no .
C2 H31 3.4725 no .
C3 H1 2.3768 no .
C3 H5 3.5700 no .
C3 H6 2.7801 no .
C3 H9 3.2769 no .
C3 H10 2.6812 no .
C3 H11 2.6115 no .
C3 H12 2.5484 no .
C3 H31 2.6265 no .
C4 H1 2.6157 no .
C4 H5 2.8280 no .
C4 H6 3.2618 no .
C4 H7 2.6737 no .
C4 H8 2.5791 no .
C4 H12 3.2837 no .
C4 H16 2.7919 no .
C5 H1 2.9412 no .
C5 H4 2.5662 no .
C5 H7 2.6545 no .
C5 H8 3.2988 no .
C5 H9 2.5855 no .
C5 H10 3.3053 no .
C5 H11 2.7725 no .
C5 H13 3.3588 no .
C5 H14 2.6823 no .
C5 H20 2.7029 no .
C5 H21 3.3223 no .
C5 H23 3.2926 no .
C5 H31 3.5200 no .
C6 H1 2.5635 no .
C6 H2 3.1964 no .
C6 H7 3.3329 no .
C6 H8 2.7467 no .
C6 H12 3.1636 no .
C6 H26 3.2824 no .
C6 H31 3.2690 no .
C7 H12 2.6021 no .
C7 H16 3.2460 no .
C7 H20 2.7383 no .
C7 H21 3.3327 no .
C8 H4 2.4382 no .
C8 H17 3.2439 no .
C8 H25 3.2251 no .
C9 H3 3.0160 no .
C9 H4 2.7534 no .
C9 H18 3.2483 no .
C9 H22 3.2517 no .
C10 H1 3.4098 no .
C10 H5 2.6686 no .
C10 H6 3.3331 no .
C10 H9 2.6421 no .
C10 H11 3.5351 no .
C10 H14 3.2547 no .
C10 H23 2.7584 no .
C10 H24 3.3628 no .
C11 H1 2.7765 no .
C11 H6 3.3892 no .
C11 H12 2.4879 no .
C11 H19 3.2414 no .
C11 H27 3.2478 no .
C12 H25 3.2418 no .
C13 H2 3.2690 no .
C13 H3 2.7336 no .
C13 H4 3.2392 no .
C13 H15 3.2496 no .
C13 H22 3.2445 no .
C14 H9 3.5470 no .
C14 H15 3.0813 no .
C14 H16 2.5845 no .
C14 H20 3.5792 no .
C14 H21 3.0736 no .
C15 H27 3.2487 no .
C16 H4 2.9052 no .
C16 H5 3.1981 no .
C16 H12 2.6017 no .
C16 H13 3.3293 no .
C16 H14 2.7019 no .
C17 H15 3.2590 no .
C17 H18 3.2416 no .
C18 H5 2.6856 no .
C18 H6 3.3318 no .
C18 H12 3.1345 no .
C18 H16 2.7380 no .
C19 H2 3.1169 no .
C19 H17 3.2442 no .
C20 H31 3.2444 no .
C22 H19 3.2444 no .
C23 H32 3.1605 no .
C23 H33 2.5294 no .
C23 H34 3.1763 no .
C24 H6 3.2933 no .
C24 H7 2.5158 no .
C24 H8 3.1511 no .
C24 H12 2.8682 no .
C24 H26 3.2492 no .
C26 H28 2.7557 no .
C26 H29 3.3700 no .
C26 H30 2.7270 no .
B4 H4 3.3623 no .
B4 H8 2.9601 no .
B4 H19 2.6333 no .
H1 H2 3.1410 no .
H1 H4 2.4903 no .
H1 H7 3.3051 no .
H1 H8 2.3430 no .
H1 H9 2.9877 no .
H1 H10 2.4990 no .
H1 H11 3.4607 no .
H1 H12 3.0695 no .
H2 H18 3.1429 no .
H2 H19 3.2295 no .
H2 H25 2.8406 no .
H3 H4 3.2313 no .
H3 H15 3.1842 no .
H3 H18 2.7164 no .
H4 H9 3.5261 no .
H4 H12 2.5019 no .
H4 H15 2.8134 no .
H4 H16 2.7195 no .
H4 H18 3.5855 no .
H4 H20 2.8025 no .
H4 H21 3.2227 no .
H5 H7 3.1981 no .
H5 H9 2.8038 no .
H5 H11 2.4571 no .
H5 H12 2.8389 no .
H5 H13 2.3538 no .
H5 H14 2.8348 no .
H5 H16 2.4669 no .
H5 H23 2.5206 no .
H5 H24 3.5864 no .
H6 H7 2.1907 no .
H6 H11 2.8730 no .
H6 H12 2.3730 no .
H6 H13 2.3665 no .
H6 H14 2.3428 no .
H6 H16 3.5459 no .
H6 H23 3.5759 no .
H6 H31 2.7625 no .
H7 H9 3.5252 no .
H7 H10 3.0540 no .
H7 H11 2.4737 no .
H7 H12 2.8175 no .
H7 H31 2.2834 no .
H8 H9 3.4954 no .
H8 H10 2.4475 no .
H8 H11 2.7973 no .
H8 H12 3.4511 no .
H8 H31 3.3355 no .
H9 H12 3.4878 no .
H9 H16 2.1374 no .
H10 H16 3.5974 no .
H11 H16 3.2119 no .
H12 H13 3.5157 no .
H12 H14 2.4116 no .
H12 H16 2.8105 no .
H12 H20 2.4457 no .
H12 H21 3.5056 no .
H12 H31 3.0380 no .
H13 H23 2.3027 no .
H13 H24 2.3653 no .
H14 H20 2.5785 no .
H14 H21 3.5993 no .
H14 H23 2.8149 no .
H14 H24 2.3170 no .
H14 H31 3.5896 no .
H15 H17 2.3240 no .
H15 H20 3.4013 no .
H16 H20 2.8484 no .
H16 H21 2.3336 no .
H16 H23 2.6108 no .
H17 H22 2.3214 no .
H18 H25 2.3128 no .
H19 H26 2.3335 no .
H20 H23 2.8347 no .
H20 H24 2.3090 no .
H21 H23 2.3091 no .
H21 H24 2.3660 no .
H22 H25 2.3249 no .
H26 H27 2.3528 no .
H27 H31 2.2793 no .
H28 H32 3.1707 no .
H28 H33 2.5624 no .
H28 H34 3.5829 no .
H29 H33 3.4841 no .
H30 H32 3.5341 no .
H30 H33 2.4880 no .
H30 H34 3.1886 no .
S1 H2 2.4663 no 2_456
S1 H13 3.0720 no 3_646
S1 H18 3.0763 no 2_456
S1 H25 3.1753 no 2_456
S1 H26 3.4294 no 4_665
S1 H34 3.1261 no 4_565
O1 H3 2.0107 no 2_556
O1 H15 3.2015 no 1_655
O2 H6 2.4649 no 2_466
O2 H7 3.2038 no 2_466
O2 H13 3.5638 no 2_466
O2 H22 3.3124 no 3_655
O2 H25 2.8453 no 3_655
O2 H26 3.2283 no .
O2 H27 3.3600 no .
O2 H31 2.6120 no 2_466
O3 H3 3.1969 no 2_556
O3 H5 2.9130 no 4_664
O3 H13 3.0396 no 4_664
O3 H15 3.4808 no 1_655
O3 H17 2.6575 no 1_655
O3 H23 2.5686 no 4_664
O3 H33 3.3488 no 1_655
N1 H1 3.3769 no 2_456
N1 H2 3.3306 no 2_456
N1 H15 3.3444 no 2_556
N1 H18 2.9207 no 2_456
C2 H19 3.5465 no 4_665
C2 H22 3.4211 no 4_665
C2 H25 3.3623 no 4_665
C3 H20 3.4802 no 1_655
C3 H24 3.5959 no 1_655
C3 H30 3.1961 no 1_655
C4 H19 3.5232 no 4_665
C4 H21 3.2801 no 1_655
C4 H32 2.9642 no 4_665
C6 H28 3.5723 no .
C6 H30 3.3481 no 1_655
C7 H2 3.4159 no 4_665
C7 H27 3.2183 no 2_466
C9 H3 3.4800 no 2_456
C11 H30 3.1715 no 1_655
C12 H2 3.4449 no 1_455
C12 H23 3.4051 no 4_564
C12 H24 3.3950 no 4_564
C12 H28 3.5275 no .
C12 H33 3.0784 no .
C13 H3 3.4945 no 2_556
C13 H10 3.3773 no 2_456
C14 H2 3.3807 no 2_456
C14 H18 2.9868 no 2_456
C15 H5 3.5441 no 4_664
C15 H9 3.5527 no 4_664
C15 H16 3.5222 no 4_664
C15 H28 3.2862 no .
C15 H34 3.3182 no 1_655
C16 H8 3.2166 no 1_455
C16 H10 3.3401 no 1_455
C17 H5 3.4206 no 4_664
C17 H6 3.5098 no 4_664
C17 H11 3.3437 no 4_664
C17 H24 3.2404 no 4_564
C18 H17 3.1621 no 4_565
C18 H22 3.4306 no 4_565
C18 H27 3.5484 no 2_466
C18 H33 3.3174 no 4_565
C19 H5 3.4470 no 4_664
C19 H6 3.5413 no 4_664
C19 H32 3.4617 no 3_645
C20 H9 3.5784 no 4_664
C20 H28 3.2754 no .
C20 H34 3.5881 no 1_655
C21 H6 3.5432 no 2_466
C21 H25 3.4640 no 3_655
C21 H26 3.3937 no .
C21 H31 3.2671 no 2_466
C22 H13 3.4940 no 2_566
C22 H14 2.9602 no 2_566
C22 H28 3.5463 no .
C22 H29 3.4520 no .
C22 H29 3.4894 no 2_566
C23 H8 3.4271 no 1_455
C23 H12 3.3839 no .
C23 H20 2.9877 no .
C23 H31 3.2949 no 2_466
C24 H14 3.5298 no 2_566
C24 H29 3.2801 no 2_566
C26 H10 3.5450 no 4_664
C26 H11 3.5413 no 4_664
C26 H17 3.3257 no .
C26 H21 3.1882 no 4_564
C26 H23 3.1436 no 4_564
C26 H25 3.3161 no 3_655
B4 H3 2.9917 no 2_556
B4 H15 3.4635 no 1_655
B4 H17 3.4025 no 1_655
H1 N1 3.3769 no 2_556
H1 H3 2.5871 no 2_556
H2 S1 2.4663 no 2_556
H2 N1 3.3306 no 2_556
H2 C7 3.4159 no 4_664
H2 C12 3.4449 no 1_655
H2 C14 3.3807 no 2_556
H2 H3 2.7036 no 2_556
H2 H5 3.0755 no 4_664
H2 H13 2.7872 no 4_664
H2 H15 3.4716 no 1_655
H2 H17 2.8407 no 1_655
H2 H23 2.9464 no 4_664
H3 O1 2.0107 no 2_456
H3 O3 3.1969 no 2_456
H3 C9 3.4800 no 2_556
H3 C13 3.4945 no 2_456
H3 B4 2.9917 no 2_456
H3 H1 2.5871 no 2_456
H3 H2 2.7036 no 2_456
H3 H15 2.9152 no 2_556
H3 H18 2.8363 no 2_456
H4 H28 3.3299 no .
H5 O3 2.9130 no 4_665
H5 C15 3.5441 no 4_665
H5 C17 3.4206 no 4_665
H5 C19 3.4470 no 4_665
H5 H2 3.0755 no 4_665
H5 H19 2.6224 no 4_665
H5 H22 3.0384 no 4_665
H5 H25 3.0590 no 4_665
H6 O2 2.4649 no 2_566
H6 C17 3.5098 no 4_665
H6 C19 3.5413 no 4_665
H6 C21 3.5432 no 2_566
H6 H22 2.9085 no 4_665
H6 H25 2.9509 no 4_665
H7 O2 3.2038 no 2_566
H7 H20 3.5534 no 1_655
H7 H22 3.1298 no 4_665
H7 H24 3.0859 no 1_655
H7 H27 3.2726 no 2_566
H7 H30 3.5217 no 1_655
H8 C16 3.2166 no 1_655
H8 C23 3.4271 no 1_655
H8 H20 2.6123 no 1_655
H8 H21 3.0698 no 1_655
H8 H24 3.2422 no 1_655
H8 H29 3.5866 no 1_655
H8 H30 2.5208 no 1_655
H9 C15 3.5527 no 4_665
H9 C20 3.5784 no 4_665
H9 H19 2.9021 no 4_665
H9 H26 2.9718 no 4_665
H9 H32 3.0325 no 4_665
H10 C13 3.3773 no 2_556
H10 C16 3.3401 no 1_655
H10 C26 3.5450 no 4_665
H10 H18 3.1524 no 2_556
H10 H20 3.4123 no 1_655
H10 H21 2.5406 no 1_655
H10 H24 3.5597 no 1_655
H10 H32 2.6110 no 4_665
H11 C17 3.3437 no 4_665
H11 C26 3.5413 no 4_665
H11 H19 3.2529 no 4_665
H11 H21 3.1894 no 1_655
H11 H22 2.6546 no 4_665
H11 H24 3.0590 no 1_655
H11 H32 2.7574 no 4_665
H11 H33 3.4684 no 4_665
H12 C23 3.3839 no .
H12 H28 2.9596 no .
H12 H29 2.9677 no .
H13 S1 3.0720 no 3_656
H13 O2 3.5638 no 2_566
H13 O3 3.0396 no 4_665
H13 C22 3.4940 no 2_466
H13 H2 2.7872 no 4_665
H13 H17 3.5990 no 4_565
H13 H25 3.1451 no 4_665
H13 H26 3.4384 no 2_466
H13 H27 3.2397 no 2_466
H13 H34 3.5516 no 2_566
H14 C22 2.9602 no 2_466
H14 C24 3.5298 no 2_466
H14 H27 2.5459 no 2_466
H14 H29 2.7727 no .
H14 H31 3.5374 no 2_466
H15 O1 3.2015 no 1_455
H15 O3 3.4808 no 1_455
H15 N1 3.3444 no 2_456
H15 B4 3.4635 no 1_455
H15 H2 3.4716 no 1_455
H15 H3 2.9152 no 2_456
H15 H18 3.1406 no 2_456
H15 H28 3.5490 no .
H15 H30 3.5025 no .
H16 C15 3.5222 no 4_665
H16 H19 2.8323 no 4_665
H16 H26 3.5417 no 4_665
H16 H34 3.2226 no 4_565
H17 O3 2.6575 no 1_455
H17 C18 3.1621 no 4_564
H17 C26 3.3257 no .
H17 B4 3.4025 no 1_455
H17 H2 2.8407 no 1_455
H17 H13 3.5990 no 4_564
H17 H23 2.5785 no 4_564
H17 H24 2.8921 no 4_564
H17 H28 3.4057 no .
H17 H30 3.5446 no .
H17 H33 2.3681 no .
H18 S1 3.0763 no 2_556
H18 N1 2.9207 no 2_556
H18 C14 2.9868 no 2_556
H18 H3 2.8363 no 2_556
H18 H10 3.1524 no 2_456
H18 H15 3.1406 no 2_556
H18 H21 3.4671 no 2_556
H19 C2 3.5465 no 4_664
H19 C4 3.5232 no 4_664
H19 H5 2.6224 no 4_664
H19 H9 2.9021 no 4_664
H19 H11 3.2529 no 4_664
H19 H16 2.8323 no 4_664
H19 H23 3.2056 no 4_664
H19 H34 3.3711 no 1_655
H20 C3 3.4802 no 1_455
H20 C23 2.9877 no .
H20 H7 3.5534 no 1_455
H20 H8 2.6123 no 1_455
H20 H10 3.4123 no 1_455
H20 H28 2.9787 no .
H20 H29 2.8004 no .
H20 H30 2.6786 no .
H21 C4 3.2801 no 1_455
H21 C26 3.1882 no 4_565
H21 H8 3.0698 no 1_455
H21 H10 2.5406 no 1_455
H21 H11 3.1894 no 1_455
H21 H18 3.4671 no 2_456
H21 H32 2.7907 no 4_565
H21 H33 3.2641 no 4_565
H21 H34 2.9885 no 4_565
H22 O2 3.3124 no 3_645
H22 C2 3.4211 no 4_664
H22 C18 3.4306 no 4_564
H22 H5 3.0384 no 4_664
H22 H6 2.9085 no 4_664
H22 H7 3.1298 no 4_664
H22 H11 2.6546 no 4_664
H22 H23 3.4923 no 4_564
H22 H24 2.5695 no 4_564
H22 H26 3.5796 no 3_645
H23 O3 2.5686 no 4_665
H23 C12 3.4051 no 4_565
H23 C26 3.1436 no 4_565
H23 H2 2.9464 no 4_665
H23 H17 2.5785 no 4_565
H23 H19 3.2056 no 4_665
H23 H22 3.4923 no 4_565
H23 H32 3.3096 no 4_565
H23 H33 2.5622 no 4_565
H23 H34 3.0791 no 4_565
H24 C3 3.5959 no 1_455
H24 C12 3.3950 no 4_565
H24 C17 3.2404 no 4_565
H24 H7 3.0859 no 1_455
H24 H8 3.2422 no 1_455
H24 H10 3.5597 no 1_455
H24 H11 3.0590 no 1_455
H24 H17 2.8921 no 4_565
H24 H22 2.5695 no 4_565
H24 H27 2.9933 no 2_466
H24 H33 3.4081 no 4_565
H25 S1 3.1753 no 2_556
H25 O2 2.8453 no 3_645
H25 C2 3.3623 no 4_664
H25 C21 3.4640 no 3_645
H25 C26 3.3161 no 3_645
H25 H5 3.0590 no 4_664
H25 H6 2.9509 no 4_664
H25 H13 3.1451 no 4_664
H25 H32 2.9640 no 3_645
H25 H34 3.0988 no 3_645
H26 S1 3.4294 no 4_664
H26 O2 3.2283 no .
H26 C21 3.3937 no .
H26 H9 2.9718 no 4_664
H26 H13 3.4384 no 2_566
H26 H16 3.5417 no 4_664
H26 H22 3.5796 no 3_655
H26 H32 3.4262 no .
H27 O2 3.3600 no .
H27 C7 3.2183 no 2_566
H27 C18 3.5484 no 2_566
H27 H7 3.2726 no 2_466
H27 H13 3.2397 no 2_566
H27 H14 2.5459 no 2_566
H27 H24 2.9933 no 2_566
H27 H29 3.5685 no .
H27 H29 3.0144 no 2_566
H27 H31 3.5776 no 2_466
H28 C6 3.5723 no .
H28 C12 3.5275 no .
H28 C15 3.2862 no .
H28 C20 3.2754 no .
H28 C22 3.5463 no .
H28 H4 3.3299 no .
H28 H12 2.9596 no .
H28 H15 3.5490 no .
H28 H17 3.4057 no .
H28 H20 2.9787 no .
H29 C22 3.4520 no .
H29 C22 3.4894 no 2_466
H29 C24 3.2801 no 2_466
H29 H8 3.5866 no 1_455
H29 H12 2.9677 no .
H29 H14 2.7727 no .
H29 H20 2.8004 no .
H29 H27 3.5685 no .
H29 H27 3.0144 no 2_466
H29 H31 2.5892 no 2_466
H30 C3 3.1961 no 1_455
H30 C6 3.3481 no 1_455
H30 C11 3.1715 no 1_455
H30 H7 3.5217 no 1_455
H30 H8 2.5208 no 1_455
H30 H15 3.5025 no .
H30 H17 3.5446 no .
H30 H20 2.6786 no .
H31 O2 2.6120 no 2_566
H31 C21 3.2671 no 2_566
H31 C23 3.2949 no 2_566
H31 H14 3.5374 no 2_566
H31 H27 3.5776 no 2_566
H31 H29 2.5892 no 2_566
H32 C4 2.9642 no 4_664
H32 C19 3.4617 no 3_655
H32 H9 3.0325 no 4_664
H32 H10 2.6110 no 4_664
H32 H11 2.7574 no 4_664
H32 H21 2.7907 no 4_564
H32 H23 3.3096 no 4_564
H32 H25 2.9640 no 3_655
H32 H26 3.4262 no .
H33 O3 3.3488 no 1_455
H33 C12 3.0784 no .
H33 C18 3.3174 no 4_564
H33 H11 3.4684 no 4_664
H33 H17 2.3681 no .
H33 H21 3.2641 no 4_564
H33 H23 2.5622 no 4_564
H33 H24 3.4081 no 4_564
H34 S1 3.1261 no 4_564
H34 C15 3.3182 no 1_455
H34 C20 3.5881 no 1_455
H34 H13 3.5516 no 2_466
H34 H16 3.2226 no 4_564
H34 H19 3.3711 no 1_455
H34 H21 2.9885 no 4_564
H34 H23 3.0791 no 4_564
H34 H25 3.0988 no 3_655

loop_
_geom_hbond_atom_site_label_D
_geom_hbond_atom_site_label_H
_geom_hbond_atom_site_label_A
_geom_hbond_site_symmetry_A
_geom_hbond_distance_DA
_geom_hbond_distance_DH
_geom_hbond_distance_HA
_geom_hbond_angle_DHA
_geom_hbond_publ_flag
O1 H1 N2 . 2.654(5) 0.820 1.839 172.4 no
O3 H2 S1 2_556 3.235(4) 0.820 2.466 156.6 no
N1 H3 O1 2_456 2.852(5) 0.860 2.011 165.8 no

loop_
_geom_torsion_atom_site_label_1
_geom_torsion_atom_site_label_2
_geom_torsion_atom_site_label_3
_geom_torsion_atom_site_label_4
_geom_torsion
_geom_torsion_publ_flag
C8 N1 C14 S1 175.7(3) no
C8 N1 C14 N3 -4.9(6) no
C14 N1 C8 C9 -66.6(6) no
C14 N1 C8 C13 115.2(5) no
C4 N2 C3 C11 173.0(3) no
C3 N2 C5 C2 -68.3(4) no
C3 N2 C5 C10 166.1(3) no
C5 N2 C3 C11 -59.1(4) no
C4 N2 C5 C2 58.0(4) no
C4 N2 C5 C10 -67.6(4) no
C10 N3 C14 S1 -14.9(6) no
C10 N3 C14 N1 165.7(3) no
C14 N3 C10 C5 149.1(4) no
C14 N3 C10 C16 -88.9(5) no
C5 C2 C7 C18 58.2(5) no
C7 C2 C5 N2 172.3(3) no
C7 C2 C5 C10 -60.9(4) no
N2 C3 C11 C6 -67.4(5) no
N2 C3 C11 C24 113.2(4) no
N2 C5 C10 N3 -50.2(4) no
N2 C5 C10 C16 -172.5(3) no
C2 C5 C10 N3 -179.2(3) no
C2 C5 C10 C16 58.5(4) no
C11 C6 C15 C20 -0.9(7) no
C15 C6 C11 C3 -179.2(4) no
C15 C6 C11 C24 0.2(6) no
C11 C6 B4 O1 25.1(7) no
C11 C6 B4 O3 -154.4(4) no
B4 C6 C11 C3 2.8(7) no
B4 C6 C11 C24 -177.7(4) no
C15 C6 B4 O1 -152.8(4) no
C15 C6 B4 O3 27.6(6) no
B4 C6 C15 C20 177.2(4) no
C2 C7 C18 C16 -54.3(5) no
N1 C8 C9 C12 -178.6(3) no
N1 C8 C13 C19 178.5(4) no
C9 C8 C13 C19 0.3(7) no
C13 C8 C9 C12 -0.4(7) no
C8 C9 C12 C17 0.4(7) no
N3 C10 C16 C18 -179.0(3) no
C5 C10 C16 C18 -55.9(4) no
C3 C11 C24 C22 -179.9(4) no
C6 C11 C24 C22 0.6(7) no
C9 C12 C17 C19 -0.2(7) no
C8 C13 C19 C17 -0.1(7) no
C6 C15 C20 C22 0.8(7) no
C10 C16 C18 C7 53.3(5) no
C12 C17 C19 C13 0.1(8) no
C15 C20 C22 C24 0.1(8) no
C20 C22 C24 C11 -0.8(8) no
